data_2212365
loop_
_publ_author_name
'Yathirajan, H. S.'
'Vijesh, A. M.'
'Narayana, B.'
'Sarojini, B. K.'
'Bolte, Michael'

_publ_section_title 1-(4-{[(<i>E</i>)-(4-Diethylamino-2-hydroxyphenyl)methylene]amino}phenyl)ethanone
_journal_coeditor_code SG2121
_journal_issue 2
_journal_name_full 'Acta Crystallographica Section E'
_journal_page_first o936
_journal_page_last o938
_journal_paper_doi 10.1107/S1600536807003091
_journal_volume 63
_journal_year 2007
_chemical_formula_iupac 'C19 H22 N2 O2'
_chemical_formula_moiety 'C19 H22 N2 O2'
_chemical_formula_sum 'C19 H22 N2 O2'
_chemical_formula_weight 310.39
_chemical_name_systematic
;
1-(4-{[(E)-(4-Diethylamino-2-hydroxyphenyl)methylene]amino}phenyl)ethanone
;
_space_group_IT_number 14
_symmetry_cell_setting monoclinic
_symmetry_space_group_name_Hall '-P 2ybc'
_symmetry_space_group_name_H-M 'P 1 21/c 1'
_atom_sites_solution_hydrogens geom
_atom_sites_solution_primary direct
_atom_sites_solution_secondary difmap
_audit_creation_method SHELXL97
_cell_angle_alpha 90.00
_cell_angle_beta 115.828(7)
_cell_angle_gamma 90.00
_cell_formula_units_Z 4
_cell_length_a 16.0234(16)
_cell_length_b 7.6225(5)
_cell_length_c 15.0652(16)
_cell_measurement_reflns_used 12807
_cell_measurement_temperature 173(2)
_cell_measurement_theta_max 25.6
_cell_measurement_theta_min 3.7
_cell_volume 1656.2(3)
_computing_cell_refinement X-AREA
_computing_data_collection 'X-AREA (Stoe & Cie, 2001)'
_computing_data_reduction X-AREA
_computing_molecular_graphics
;
PLATON (Spek, 2003) and XP in SHELXTL-Plus (Sheldrick, 1991)
;
_computing_publication_material 'PLATON and SHELXL97'
_computing_structure_refinement 'SHELXL97 (Sheldrick, 1997)'
_computing_structure_solution 'SHELXS97 (Sheldrick, 1997)'
_diffrn_ambient_temperature 173(2)
_diffrn_measured_fraction_theta_full 0.996
_diffrn_measured_fraction_theta_max 0.990
_diffrn_measurement_device_type 'Stoe IPDS II two-circle'
_diffrn_measurement_method \w
_diffrn_radiation_monochromator graphite
_diffrn_radiation_source 'fine-focus sealed tube'
_diffrn_radiation_type MoK\a
_diffrn_radiation_wavelength 0.71073
_diffrn_reflns_av_R_equivalents 0.0490
_diffrn_reflns_av_sigmaI/netI 0.0312
_diffrn_reflns_limit_h_max 18
_diffrn_reflns_limit_h_min -19
_diffrn_reflns_limit_k_max 9
_diffrn_reflns_limit_k_min -9
_diffrn_reflns_limit_l_max 18
_diffrn_reflns_limit_l_min -18
_diffrn_reflns_number 13407
_diffrn_reflns_theta_full 25.00
_diffrn_reflns_theta_max 25.62
_diffrn_reflns_theta_min 3.64
_diffrn_standards_number 0
_exptl_absorpt_coefficient_mu 0.081
_exptl_absorpt_correction_type none
_exptl_crystal_colour 'orange brown'
_exptl_crystal_density_diffrn 1.245
_exptl_crystal_density_method 'not measured'
_exptl_crystal_description block
_exptl_crystal_F_000 664
_exptl_crystal_size_max 0.42
_exptl_crystal_size_mid 0.28
_exptl_crystal_size_min 0.19
_refine_diff_density_max 0.209
_refine_diff_density_min -0.163
_refine_ls_extinction_coef 0.021(2)
_refine_ls_extinction_expression Fc^*^=kFc[1+0.001xFc^2^\l^3^/sin(2\q)]^-1/4^
_refine_ls_extinction_method 'SHELXL (Sheldrick, 1997)'
_refine_ls_goodness_of_fit_ref 1.029
_refine_ls_hydrogen_treatment mixed
_refine_ls_matrix_type full
_refine_ls_number_parameters 214
_refine_ls_number_reflns 3092
_refine_ls_number_restraints 0
_refine_ls_restrained_S_all 1.029
_refine_ls_R_factor_all 0.0473
_refine_ls_R_factor_gt 0.0401
_refine_ls_shift/su_max 0.000
_refine_ls_shift/su_mean 0.000
_refine_ls_structure_factor_coef Fsqd
_refine_ls_weighting_details 'calc w = 1/[\s^2^(Fo^2^)+(0.0601P)^2^+0.3519P] where P=(Fo^2^+2Fc^2^)/3'
_refine_ls_weighting_scheme calc
_refine_ls_wR_factor_gt 0.1044
_refine_ls_wR_factor_ref 0.1089
_reflns_number_gt 2654
_reflns_number_total 3092
_reflns_threshold_expression I>2\s(I)
_cod_data_source_file sg2121.cif
_cod_data_source_block I
_cod_depositor_comments
;
The following automatic conversions were performed:
'_symmetry_cell_setting' value 'Monoclinic' changed to 'monoclinic'
according to '/home/saulius/struct/CIF-dictionaries/cif_core.dic'
dictionary named 'cif_core.dic' version 2.4.1 from 2010-06-29.

Automatic conversion script
Id: cif_fix_enum 1527 2010-12-29 10:47:43Z saulius 

The following automatic conversions were performed:

'_symmetry_cell_setting' value 'Monoclinic' changed to 'monoclinic'
according to /home/saulius/struct/CIF-dictionaries/cif_core.dic
dictionary named 'cif_core.dic' version 2.4.1 from 2010-06-29.

Automatic conversion script
Id: cif_fix_values 1715 2011-07-08 13:25:40Z adriana 
;
_cod_original_sg_symbol_H-M 'P 21/c'
_cod_database_code 2212365
_cod_database_fobs_code 2212365

loop_
_symmetry_equiv_pos_as_xyz
'x, y, z'
'-x, y+1/2, -z+1/2'
'-x, -y, -z'
'x, -y-1/2, z-1/2'

loop_
_atom_site_type_symbol
_atom_site_label
_atom_site_fract_x
_atom_site_fract_y
_atom_site_fract_z
_atom_site_U_iso_or_equiv
_atom_site_adp_type
_atom_site_calc_flag
_atom_site_refinement_flags
_atom_site_occupancy
N N1 0.48237(7) 0.31316(14) 0.38150(7) 0.0248(2) Uani d . 1
C C1 0.47354(8) 0.38747(16) 0.30007(9) 0.0250(3) Uani d . 1
H H1 0.5218 0.4612 0.3012 0.030 Uiso calc R 1
C C11 0.56015(8) 0.34157(16) 0.47302(9) 0.0231(3) Uani d . 1
C C12 0.56426(9) 0.23931(17) 0.55197(9) 0.0277(3) Uani d . 1
H H12 0.5157 0.1587 0.5418 0.033 Uiso calc R 1
C C13 0.63813(9) 0.25367(17) 0.64498(9) 0.0287(3) Uani d . 1
H H13 0.6398 0.1825 0.6975 0.034 Uiso calc R 1
C C14 0.71020(8) 0.37251(16) 0.66172(9) 0.0247(3) Uani d . 1
C C15 0.70476(9) 0.47758(18) 0.58314(9) 0.0296(3) Uani d . 1
H H15 0.7525 0.5604 0.5938 0.036 Uiso calc R 1
C C16 0.63127(9) 0.46361(18) 0.49013(9) 0.0294(3) Uani d . 1
H H16 0.6290 0.5365 0.4380 0.035 Uiso calc R 1
C C17 0.79289(8) 0.38894(17) 0.75984(9) 0.0286(3) Uani d . 1
O O17 0.85710(6) 0.48683(14) 0.77052(7) 0.0381(3) Uani d . 1
C C18 0.79640(10) 0.2787(2) 0.84472(10) 0.0380(3) Uani d . 1
H H18A 0.8526 0.3070 0.9044 0.057 Uiso calc R 1
H H18B 0.7971 0.1541 0.8289 0.057 Uiso calc R 1
H H18C 0.7417 0.3033 0.8560 0.057 Uiso calc R 1
C C21 0.39258(8) 0.36067(16) 0.20848(9) 0.0233(3) Uani d . 1
C C22 0.31639(8) 0.25651(15) 0.20272(8) 0.0230(3) Uani d . 1
C C23 0.23645(8) 0.24237(16) 0.11521(9) 0.0240(3) Uani d . 1
H H23 0.1868 0.1718 0.1133 0.029 Uiso calc R 1
C C24 0.22694(8) 0.33073(15) 0.02853(8) 0.0224(3) Uani d . 1
C C25 0.30439(8) 0.43048(17) 0.03326(9) 0.0255(3) Uani d . 1
H H25 0.3015 0.4875 -0.0241 0.031 Uiso calc R 1
C C26 0.38305(8) 0.44394(17) 0.12075(9) 0.0255(3) Uani d . 1
H H26 0.4333 0.5123 0.1223 0.031 Uiso calc R 1
O O22 0.32042(6) 0.16937(12) 0.28296(6) 0.0314(2) Uani d . 1
H H22 0.3796(14) 0.200(3) 0.3357(14) 0.064(6) Uiso d . 1
N N24 0.14626(7) 0.32124(14) -0.05657(7) 0.0258(3) Uani d . 1
C C27 0.06225(8) 0.23871(18) -0.05949(9) 0.0285(3) Uani d . 1
H H27A 0.0071 0.2981 -0.1101 0.034 Uiso calc R 1
H H27B 0.0611 0.2549 0.0052 0.034 Uiso calc R 1
C C28 0.05698(10) 0.04354(19) -0.08295(10) 0.0356(3) Uani d . 1
H H28A 0.0000 -0.0055 -0.0840 0.053 Uiso calc R 1
H H28B 0.1109 -0.0163 -0.0324 0.053 Uiso calc R 1
H H28C 0.0567 0.0268 -0.1476 0.053 Uiso calc R 1
C C29 0.13424(9) 0.41195(18) -0.14768(9) 0.0298(3) Uani d . 1
H H29A 0.0882 0.3477 -0.2053 0.036 Uiso calc R 1
H H29B 0.1939 0.4114 -0.1526 0.036 Uiso calc R 1
C C30 0.10206(10) 0.60023(19) -0.15030(11) 0.0392(4) Uani d . 1
H H30A 0.0949 0.6561 -0.2118 0.059 Uiso calc R 1
H H30B 0.1481 0.6649 -0.0940 0.059 Uiso calc R 1
H H30C 0.0424 0.6012 -0.1468 0.059 Uiso calc R 1

loop_
_atom_site_aniso_label
_atom_site_aniso_U_11
_atom_site_aniso_U_22
_atom_site_aniso_U_33
_atom_site_aniso_U_12
_atom_site_aniso_U_13
_atom_site_aniso_U_23
N1 0.0236(5) 0.0258(5) 0.0238(5) 0.0007(4) 0.0092(4) -0.0012(4)
C1 0.0236(6) 0.0243(6) 0.0288(6) -0.0008(5) 0.0130(5) -0.0016(5)
C11 0.0226(6) 0.0226(6) 0.0247(6) 0.0033(5) 0.0110(5) -0.0009(5)
C12 0.0298(6) 0.0269(6) 0.0289(6) -0.0049(5) 0.0150(5) -0.0018(5)
C13 0.0352(7) 0.0278(7) 0.0253(6) 0.0009(5) 0.0154(5) 0.0028(5)
C14 0.0241(6) 0.0255(6) 0.0248(6) 0.0052(5) 0.0111(5) -0.0004(5)
C15 0.0245(6) 0.0316(7) 0.0301(7) -0.0037(5) 0.0094(5) 0.0021(5)
C16 0.0289(6) 0.0317(7) 0.0254(6) -0.0033(5) 0.0099(5) 0.0060(5)
C17 0.0268(6) 0.0326(7) 0.0263(6) 0.0090(5) 0.0115(5) -0.0014(5)
O17 0.0270(5) 0.0497(6) 0.0319(5) -0.0018(4) 0.0076(4) -0.0022(4)
C18 0.0363(7) 0.0476(9) 0.0262(6) 0.0082(6) 0.0099(6) 0.0052(6)
C21 0.0234(6) 0.0224(6) 0.0249(6) 0.0013(5) 0.0113(5) -0.0009(5)
C22 0.0270(6) 0.0204(6) 0.0241(6) 0.0018(5) 0.0135(5) 0.0013(5)
C23 0.0235(6) 0.0224(6) 0.0277(6) -0.0028(5) 0.0126(5) -0.0005(5)
C24 0.0240(6) 0.0211(6) 0.0231(6) 0.0028(5) 0.0111(5) -0.0016(5)
C25 0.0281(6) 0.0270(6) 0.0239(6) 0.0000(5) 0.0138(5) 0.0021(5)
C26 0.0247(6) 0.0255(6) 0.0293(6) -0.0028(5) 0.0147(5) -0.0013(5)
O22 0.0319(5) 0.0351(5) 0.0244(5) -0.0068(4) 0.0097(4) 0.0065(4)
N24 0.0233(5) 0.0283(6) 0.0241(5) -0.0016(4) 0.0088(4) 0.0031(4)
C27 0.0214(6) 0.0344(7) 0.0274(6) -0.0014(5) 0.0085(5) 0.0033(5)
C28 0.0375(7) 0.0358(8) 0.0319(7) -0.0087(6) 0.0136(6) 0.0003(6)
C29 0.0286(6) 0.0371(7) 0.0211(6) -0.0035(5) 0.0085(5) 0.0020(5)
C30 0.0360(7) 0.0351(8) 0.0393(8) -0.0015(6) 0.0096(6) 0.0123(6)

loop_
_atom_type_symbol
_atom_type_description
_atom_type_scat_dispersion_real
_atom_type_scat_dispersion_imag
_atom_type_scat_source
C C 0.0033 0.0016 'International Tables Vol C Tables 4.2.6.8 and 6.1.1.4'
H H 0.0000 0.0000 'International Tables Vol C Tables 4.2.6.8 and 6.1.1.4'
N N 0.0061 0.0033 'International Tables Vol C Tables 4.2.6.8 and 6.1.1.4'
O O 0.0106 0.0060 'International Tables Vol C Tables 4.2.6.8 and 6.1.1.4'

loop_
_geom_angle_atom_site_label_1
_geom_angle_atom_site_label_2
_geom_angle_atom_site_label_3
_geom_angle
C1 N1 C11 122.64(10)
N1 C1 C21 121.63(11)
N1 C1 H1 119.2
C21 C1 H1 119.2
C12 C11 C16 118.60(11)
C12 C11 N1 115.98(11)
C16 C11 N1 125.41(11)
C13 C12 C11 121.14(11)
C13 C12 H12 119.4
C11 C12 H12 119.4
C12 C13 C14 120.36(12)
C12 C13 H13 119.8
C14 C13 H13 119.8
C15 C14 C13 118.34(11)
C15 C14 C17 119.23(11)
C13 C14 C17 122.42(11)
C16 C15 C14 121.54(12)
C16 C15 H15 119.2
C14 C15 H15 119.2
C15 C16 C11 119.99(12)
C15 C16 H16 120.0
C11 C16 H16 120.0
O17 C17 C14 120.78(12)
O17 C17 C18 120.60(11)
C14 C17 C18 118.61(12)
C17 C18 H18A 109.5
C17 C18 H18B 109.5
H18A C18 H18B 109.5
C17 C18 H18C 109.5
H18A C18 H18C 109.5
H18B C18 H18C 109.5
C26 C21 C22 116.87(11)
C26 C21 C1 121.21(11)
C22 C21 C1 121.85(11)
O22 C22 C23 118.39(11)
O22 C22 C21 120.74(10)
C23 C22 C21 120.88(11)
C22 C23 C24 121.57(11)
C22 C23 H23 119.2
C24 C23 H23 119.2
N24 C24 C23 121.07(11)
N24 C24 C25 121.28(11)
C23 C24 C25 117.65(10)
C26 C25 C24 120.04(11)
C26 C25 H25 120.0
C24 C25 H25 120.0
C25 C26 C21 122.94(11)
C25 C26 H26 118.5
C21 C26 H26 118.5
C22 O22 H22 105.3(12)
C24 N24 C27 121.97(10)
C24 N24 C29 122.31(10)
C27 N24 C29 115.28(9)
N24 C27 C28 112.50(11)
N24 C27 H27A 109.1
C28 C27 H27A 109.1
N24 C27 H27B 109.1
C28 C27 H27B 109.1
H27A C27 H27B 107.8
C27 C28 H28A 109.5
C27 C28 H28B 109.5
H28A C28 H28B 109.5
C27 C28 H28C 109.5
H28A C28 H28C 109.5
H28B C28 H28C 109.5
N24 C29 C30 111.88(11)
N24 C29 H29A 109.2
C30 C29 H29A 109.2
N24 C29 H29B 109.2
C30 C29 H29B 109.2
H29A C29 H29B 107.9
C29 C30 H30A 109.5
C29 C30 H30B 109.5
H30A C30 H30B 109.5
C29 C30 H30C 109.5
H30A C30 H30C 109.5
H30B C30 H30C 109.5

loop_
_geom_bond_atom_site_label_1
_geom_bond_atom_site_label_2
_geom_bond_distance
N1 C1 1.3018(16)
N1 C11 1.4156(15)
C1 C21 1.4383(16)
C1 H1 0.9500
C11 C12 1.3995(17)
C11 C16 1.4052(17)
C12 C13 1.3897(17)
C12 H12 0.9500
C13 C14 1.4015(18)
C13 H13 0.9500
C14 C15 1.4002(18)
C14 C17 1.4999(17)
C15 C16 1.3870(18)
C15 H15 0.9500
C16 H16 0.9500
C17 O17 1.2235(17)
C17 C18 1.5108(19)
C18 H18A 0.9800
C18 H18B 0.9800
C18 H18C 0.9800
C21 C26 1.4133(17)
C21 C22 1.4268(17)
C22 O22 1.3561(14)
C22 C23 1.3852(16)
C23 C24 1.4173(17)
C23 H23 0.9500
C24 N24 1.3697(15)
C24 C25 1.4305(17)
C25 C26 1.3743(17)
C25 H25 0.9500
C26 H26 0.9500
O22 H22 0.96(2)
N24 C27 1.4691(15)
N24 C29 1.4726(15)
C27 C28 1.523(2)
C27 H27A 0.9900
C27 H27B 0.9900
C28 H28A 0.9800
C28 H28B 0.9800
C28 H28C 0.9800
C29 C30 1.520(2)
C29 H29A 0.9900
C29 H29B 0.9900
C30 H30A 0.9800
C30 H30B 0.9800
C30 H30C 0.9800

loop_
_geom_hbond_atom_site_label_D
_geom_hbond_atom_site_label_H
_geom_hbond_atom_site_label_A
_geom_hbond_site_symmetry_A
_geom_hbond_distance_DH
_geom_hbond_distance_HA
_geom_hbond_distance_DA
_geom_hbond_angle_DHA
_geom_hbond_publ_flag
O22 H22 N1 . 0.96(2) 1.72(2) 2.6042(13) 151.8(18) yes
C16 H16 Cg1 2_655 0.95 2.81 3.65 148 yes
C25 H25 Cg2 2_655 0.95 3.17 3.89 135 yes

loop_
_geom_torsion_atom_site_label_1
_geom_torsion_atom_site_label_2
_geom_torsion_atom_site_label_3
_geom_torsion_atom_site_label_4
_geom_torsion
_geom_torsion_publ_flag
C11 N1 C1 C21 -178.13(11) ?
C1 N1 C11 C12 -173.84(11) ?
C1 N1 C11 C16 6.92(19) ?
C16 C11 C12 C13 -1.77(19) ?
N1 C11 C12 C13 178.94(11) ?
C11 C12 C13 C14 0.4(2) ?
C12 C13 C14 C15 1.14(19) ?
C12 C13 C14 C17 -178.02(11) ?
C13 C14 C15 C16 -1.25(19) ?
C17 C14 C15 C16 177.93(12) ?
C14 C15 C16 C11 -0.2(2) ?
C12 C11 C16 C15 1.65(19) ?
N1 C11 C16 C15 -179.13(12) ?
C15 C14 C17 O17 -3.32(18) y
C13 C14 C17 O17 175.83(12) ?
C15 C14 C17 C18 178.17(12) ?
C13 C14 C17 C18 -2.68(18) y
N1 C1 C21 C26 179.07(11) ?
N1 C1 C21 C22 2.27(18) ?
C26 C21 C22 O22 178.75(11) ?
C1 C21 C22 O22 -4.32(18) ?
C26 C21 C22 C23 -1.47(17) ?
C1 C21 C22 C23 175.46(11) ?
O22 C22 C23 C24 179.52(11) ?
C21 C22 C23 C24 -0.27(18) ?
C22 C23 C24 N24 -177.47(11) ?
C22 C23 C24 C25 2.31(17) ?
N24 C24 C25 C26 177.18(11) ?
C23 C24 C25 C26 -2.60(17) ?
C24 C25 C26 C21 0.89(19) ?
C22 C21 C26 C25 1.16(18) ?
C1 C21 C26 C25 -175.79(11) ?
C23 C24 N24 C27 7.78(17) y
C25 C24 N24 C27 -171.99(11) ?
C23 C24 N24 C29 179.84(11) ?
C25 C24 N24 C29 0.07(18) y
C24 N24 C27 C28 -90.03(14) ?
C29 N24 C27 C28 97.39(13) ?
C24 N24 C29 C30 -86.08(14) ?
C27 N24 C29 C30 86.47(13) ?

loop_
_cod_related_entry_id
_cod_related_entry_database
_cod_related_entry_code
1 ChemSpider 12550995
